data_7213128
loop_
_publ_author_name
'Glover, Stephen A.'
'Mo, Guoning'
'Rauk, Arvi'
'Tucker, David J.'
'Turner, Peter'

_publ_contact_author
;
  Prof S.A.Glover 
  Division of Chemistry, School of Physical Sciences and
  Engineering, University of New England, Armidale, 2351
;
_publ_section_title
;
 Structure, conformation, anomeric effects and rotational barriers in the
 HERON amides,
 N,N&#x200A;&#x2032;-diacyl-N,N&#x200A;&#x2032;-dialkoxyhydrazines
;
_journal_issue 10
_journal_name_full 'Journal of the Chemical Society, Perkin Transactions 2'
_journal_page_first 2053
_journal_paper_doi 10.1039/a904575i
_journal_year 1999
_chemical_formula_sum 'C18 H18 Cl2 N2 O4'
_chemical_formula_weight 397.24
_chemical_melting_point '100-101 C ex Methanol'
_chemical_name_systematic
; 
  N,N'-di-(p-chlorobenzoyl)-N,N'-diethoxyhydrazine
;
_space_group_IT_number 14
_symmetry_cell_setting monoclinic
_symmetry_Int_Tables_number 14
_symmetry_space_group_name_Hall '-P 2ybc'
_symmetry_space_group_name_H-M 'P 1 21/c 1'
_atom_sites_solution_hydrogens geom
_atom_sites_solution_primary direct
_atom_sites_solution_secondary difmap
_audit_creation_method SHELXL-97
_cell_angle_alpha 90.00
_cell_angle_beta 91.450(6)
_cell_angle_gamma 90.00
_cell_formula_units_Z 4
_cell_length_a 8.1227(5)
_cell_length_b 10.1880(10)
_cell_length_c 22.116(2)
_cell_measurement_reflns_used 25
_cell_measurement_temperature 193.2
_cell_measurement_theta_max 28.95
_cell_measurement_theta_min 19.64
_cell_volume 1829.6(3)
_computing_cell_refinement 'MSC/AFC Diffractometer Control'
_computing_data_collection 'MSC/AFC Diffractometer Control'
_computing_data_reduction 'teXsan (MSC, 1995)'
_computing_publication_material 'teXsan (MSC, 1995)'
_computing_structure_refinement 'SHELXL-97 (Sheldrick, 1997)'
_computing_structure_solution
;
SIR92 (Altomare, et. al. 1993)
;
_diffrn_ambient_temperature 193.2
_diffrn_measured_fraction_theta_full 0.849
_diffrn_measured_fraction_theta_max 0.849
_diffrn_measurement_device_type 'Rigaku AFC7R'
_diffrn_measurement_method \w-2\q
_diffrn_radiation_monochromator graphite
_diffrn_radiation_source 'Rotating Anode'
_diffrn_radiation_type CuK\a
_diffrn_radiation_wavelength 1.54178
_diffrn_reflns_av_R_equivalents 0.0913
_diffrn_reflns_av_sigmaI/netI 0.0309
_diffrn_reflns_limit_h_max 9
_diffrn_reflns_limit_h_min 0
_diffrn_reflns_limit_k_max 11
_diffrn_reflns_limit_k_min 0
_diffrn_reflns_limit_l_max 25
_diffrn_reflns_limit_l_min -23
_diffrn_reflns_number 3029
_diffrn_reflns_theta_full 65.08
_diffrn_reflns_theta_max 65.08
_diffrn_reflns_theta_min 4.00
_diffrn_standards_decay_% 2.77
_diffrn_standards_interval_count 150
_diffrn_standards_number 3
_exptl_absorpt_coefficient_mu 3.426
_exptl_absorpt_correction_T_max 0.99
_exptl_absorpt_correction_T_min 0.61
_exptl_absorpt_correction_type psi-scan
_exptl_absorpt_process_details
;
\y scans (North,Phillips & Matthews, 1968)
;
_exptl_crystal_colour colorless
_exptl_crystal_density_diffrn 1.442
_exptl_crystal_density_method 'not measured'
_exptl_crystal_description 'cut prism'
_exptl_crystal_F_000 824
_exptl_crystal_size_max 0.375
_exptl_crystal_size_mid 0.325
_exptl_crystal_size_min 0.225
_refine_diff_density_max 0.543
_refine_diff_density_min -0.478
_refine_diff_density_rms 0.090
_refine_ls_extinction_coef 0.0022(6)
_refine_ls_extinction_expression Fc^*^=kFc[1+0.001xFc^2^\l^3^/sin(2\q)]^-1/4^
_refine_ls_extinction_method SHELXL
_refine_ls_goodness_of_fit_ref 1.053
_refine_ls_hydrogen_treatment refined
_refine_ls_matrix_type full
_refine_ls_number_parameters 308
_refine_ls_number_reflns 2644
_refine_ls_number_restraints 0
_refine_ls_restrained_S_all 1.053
_refine_ls_R_factor_all 0.0591
_refine_ls_R_factor_gt 0.0567
_refine_ls_shift/su_max 0.002
_refine_ls_shift/su_mean 0.000
_refine_ls_structure_factor_coef Fsqd
_refine_ls_weighting_details 'calc w=1/[\s^2^(Fo^2^)+(0.1213P)^2^+0.8254P] where P=(Fo^2^+2Fc^2^)/3'
_refine_ls_weighting_scheme calc
_refine_ls_wR_factor_gt 0.1513
_refine_ls_wR_factor_ref 0.1540
_reflns_number_gt 2470
_reflns_number_total 2644
_reflns_threshold_expression >2sigma(I)
_cod_data_source_file 904575isup1.cif
_cod_data_source_block sag1
_cod_depositor_comments
;
The following automatic conversions were performed:

'_exptl_absorpt_correction_type' value 'psi scan' changed to
'psi-scan' according to
/home/saulius/struct/CIF-dictionaries/cif_core.dic dictionary named
'cif_core.dic' version 2.4.2 from 2011-04-26.

Automatic conversion script
Id: cif_fix_values 1891 2012-01-12 08:04:46Z andrius 
;
_cod_original_sg_symbol_H-M 'P 21/c     '
_cod_database_code 7213128

loop_
_symmetry_equiv_pos_as_xyz
'x, y, z'
'-x, y+1/2, -z+1/2'
'-x, -y, -z'
'x, -y-1/2, z-1/2'

loop_
_atom_site_label
_atom_site_type_symbol
_atom_site_fract_x
_atom_site_fract_y
_atom_site_fract_z
_atom_site_U_iso_or_equiv
_atom_site_adp_type
_atom_site_occupancy
_atom_site_symmetry_multiplicity
_atom_site_calc_flag
Cl1 Cl 0.53159(7) -0.15020(7) 0.54231(3) 0.0324(3) Uani 1 1 d
Cl2 Cl -0.13427(9) 0.68776(7) 0.47575(3) 0.0395(3) Uani 1 1 d
O1 O -0.1897(2) 0.09989(19) 0.61816(8) 0.0300(5) Uani 1 1 d
O2 O 0.0718(2) 0.20966(16) 0.73267(7) 0.0220(4) Uani 1 1 d
O3 O -0.2603(2) 0.15924(17) 0.74842(8) 0.0247(5) Uani 1 1 d
O4 O -0.4610(2) 0.29608(19) 0.67941(9) 0.0319(5) Uani 1 1 d
N1 N -0.0489(2) 0.2214(2) 0.68651(9) 0.0201(5) Uani 1 1 d
N2 N -0.1971(2) 0.2590(2) 0.71129(9) 0.0210(5) Uani 1 1 d
C1 C -0.0568(3) 0.1210(2) 0.64249(11) 0.0212(6) Uani 1 1 d
C2 C 0.0973(3) 0.0571(2) 0.62175(11) 0.0214(5) Uani 1 1 d
C3 C 0.0734(3) -0.0421(3) 0.57896(11) 0.0245(6) Uani 1 1 d
C4 C 0.2066(3) -0.1063(3) 0.55424(13) 0.0285(6) Uani 1 1 d
C5 C 0.3635(3) -0.0694(3) 0.57225(11) 0.0254(6) Uani 1 1 d
C6 C 0.3913(3) 0.0297(3) 0.61383(12) 0.0253(6) Uani 1 1 d
C7 C 0.2576(3) 0.0928(3) 0.63847(12) 0.0257(6) Uani 1 1 d
C8 C -0.3164(3) 0.3135(2) 0.67125(12) 0.0229(6) Uani 1 1 d
C9 C -0.2560(3) 0.4030(2) 0.62318(11) 0.0224(6) Uani 1 1 d
C10 C -0.3314(3) 0.3925(3) 0.56668(13) 0.0294(6) Uani 1 1 d
C11 C -0.2909(3) 0.4776(3) 0.52065(13) 0.0327(7) Uani 1 1 d
C12 C -0.1777(3) 0.5751(3) 0.53219(12) 0.0274(6) Uani 1 1 d
C13 C -0.1012(3) 0.5884(3) 0.58828(13) 0.0307(7) Uani 1 1 d
C14 C -0.1405(3) 0.5008(3) 0.63378(13) 0.0287(6) Uani 1 1 d
C15 C 0.1462(3) 0.3372(3) 0.74376(14) 0.0277(6) Uani 1 1 d
C16 C 0.2712(4) 0.3201(3) 0.79390(15) 0.0381(8) Uani 1 1 d
C17 C -0.2828(3) 0.2123(3) 0.80784(12) 0.0285(6) Uani 1 1 d
C18 C -0.3577(5) 0.1066(3) 0.84553(16) 0.0412(8) Uani 1 1 d
H3 H -0.034(4) -0.059(3) 0.5657(13) 0.033(8) Uiso 1 1 d
H4 H 0.187(4) -0.168(4) 0.5248(15) 0.040(9) Uiso 1 1 d
H6 H 0.499(3) 0.058(3) 0.6249(12) 0.025(7) Uiso 1 1 d
H7 H 0.282(4) 0.159(3) 0.6663(13) 0.024(7) Uiso 1 1 d
H10 H -0.403(4) 0.324(3) 0.5609(13) 0.027(7) Uiso 1 1 d
H11 H -0.333(4) 0.467(3) 0.4808(16) 0.047(9) Uiso 1 1 d
H13 H -0.031(4) 0.658(3) 0.5949(13) 0.030(8) Uiso 1 1 d
H14 H -0.092(4) 0.510(3) 0.6703(14) 0.031(8) Uiso 1 1 d
H15A H 0.064(4) 0.398(3) 0.7550(13) 0.028(7) Uiso 1 1 d
H15B H 0.190(5) 0.365(4) 0.7050(18) 0.055(11) Uiso 1 1 d
H16A H 0.223(4) 0.290(4) 0.8298(18) 0.048(10) Uiso 1 1 d
H16B H 0.324(4) 0.413(4) 0.7998(15) 0.046(9) Uiso 1 1 d
H16C H 0.358(5) 0.252(4) 0.7838(19) 0.063(12) Uiso 1 1 d
H17A H -0.349(4) 0.290(4) 0.8001(16) 0.044(9) Uiso 1 1 d
H17B H -0.177(4) 0.242(3) 0.8267(16) 0.037(8) Uiso 1 1 d
H18A H -0.450(4) 0.075(3) 0.8265(15) 0.039(9) Uiso 1 1 d
H18B H -0.392(5) 0.144(4) 0.883(2) 0.063(12) Uiso 1 1 d
H18C H -0.273(5) 0.042(4) 0.8538(17) 0.059(11) Uiso 1 1 d

loop_
_atom_site_aniso_label
_atom_site_aniso_U_11
_atom_site_aniso_U_22
_atom_site_aniso_U_33
_atom_site_aniso_U_23
_atom_site_aniso_U_13
_atom_site_aniso_U_12
Cl1 0.0314(4) 0.0291(5) 0.0369(5) -0.0044(3) 0.0059(3) 0.0063(2)
Cl2 0.0492(5) 0.0362(5) 0.0333(5) 0.0134(3) 0.0047(3) 0.0076(3)
O1 0.0239(9) 0.0324(11) 0.0333(11) -0.0096(8) -0.0042(7) -0.0018(7)
O2 0.0268(8) 0.0182(10) 0.0207(10) 0.0020(7) -0.0047(7) -0.0010(7)
O3 0.0341(9) 0.0185(10) 0.0218(10) 0.0008(7) 0.0050(7) -0.0033(7)
O4 0.0232(9) 0.0321(11) 0.0403(12) 0.0022(8) -0.0003(8) -0.0023(7)
N1 0.0204(9) 0.0210(11) 0.0189(11) -0.0006(8) -0.0003(8) 0.0006(8)
N2 0.0252(10) 0.0162(11) 0.0217(11) 0.0011(8) 0.0032(8) -0.0004(8)
C1 0.0244(11) 0.0172(13) 0.0219(14) 0.0028(10) 0.0002(10) -0.0023(9)
C2 0.0263(12) 0.0156(12) 0.0223(13) 0.0038(10) -0.0008(9) -0.0002(10)
C3 0.0258(12) 0.0222(14) 0.0254(14) 0.0002(10) -0.0026(10) -0.0014(10)
C4 0.0334(13) 0.0259(15) 0.0261(15) -0.0064(11) -0.0016(11) 0.0000(11)
C5 0.0286(12) 0.0219(14) 0.0258(15) 0.0025(11) 0.0038(10) 0.0050(10)
C6 0.0243(12) 0.0227(14) 0.0290(14) 0.0007(11) 0.0005(10) 0.0000(10)
C7 0.0286(12) 0.0210(14) 0.0273(15) -0.0042(11) -0.0009(11) -0.0022(10)
C8 0.0264(12) 0.0174(13) 0.0247(14) -0.0062(10) -0.0025(10) 0.0014(10)
C9 0.0249(11) 0.0173(13) 0.0250(14) -0.0027(10) -0.0014(10) 0.0039(9)
C10 0.0304(12) 0.0278(15) 0.0296(15) -0.0028(12) -0.0050(11) -0.0040(11)
C11 0.0374(14) 0.0369(17) 0.0236(15) -0.0022(12) -0.0075(11) 0.0045(12)
C12 0.0323(12) 0.0232(15) 0.0267(15) 0.0041(11) 0.0033(11) 0.0108(11)
C13 0.0355(13) 0.0225(15) 0.0337(16) 0.0022(12) -0.0063(12) -0.0043(11)
C14 0.0351(13) 0.0235(14) 0.0268(15) -0.0012(11) -0.0111(11) -0.0009(11)
C15 0.0325(13) 0.0201(14) 0.0303(16) -0.0042(11) -0.0054(12) -0.0036(11)
C16 0.0411(16) 0.0343(18) 0.038(2) -0.0048(14) -0.0132(14) -0.0030(14)
C17 0.0370(14) 0.0259(15) 0.0228(15) -0.0029(11) 0.0015(11) 0.0006(12)
C18 0.0592(19) 0.0326(18) 0.0325(18) 0.0023(14) 0.0124(16) 0.0024(16)

loop_
_atom_type_symbol
_atom_type_description
_atom_type_scat_dispersion_real
_atom_type_scat_dispersion_imag
_atom_type_scat_source
C C 0.0181 0.0091 'International Tables Vol C Tables 4.2.6.8 and 6.1.1.4'
H H 0.0000 0.0000 'International Tables Vol C Tables 4.2.6.8 and 6.1.1.4'
Cl Cl 0.3639 0.7018 'International Tables Vol C Tables 4.2.6.8 and 6.1.1.4'
N N 0.0311 0.0180 'International Tables Vol C Tables 4.2.6.8 and 6.1.1.4'
O O 0.0492 0.0322 'International Tables Vol C Tables 4.2.6.8 and 6.1.1.4'

loop_
_geom_angle_atom_site_label_1
_geom_angle_atom_site_label_2
_geom_angle_atom_site_label_3
_geom_angle
N1 O2 C15 109.11(17)
N2 O3 C17 108.52(18)
N2 N1 O2 109.47(17)
N2 N1 C1 116.57(18)
O2 N1 C1 117.32(18)
N1 N2 C8 116.71(19)
N1 N2 O3 111.23(17)
C8 N2 O3 113.25(19)
O1 C1 N1 117.3(2)
O1 C1 C2 122.0(2)
N1 C1 C2 120.25(19)
C7 C2 C3 118.8(2)
C7 C2 C1 126.1(2)
C3 C2 C1 114.9(2)
C4 C3 C2 120.8(2)
C4 C3 H3 121.6(19)
C2 C3 H3 117.4(19)
C5 C4 C3 118.8(3)
C5 C4 H4 122(2)
C3 C4 H4 119(2)
C4 C5 C6 121.8(2)
C4 C5 Cl1 119.4(2)
C6 C5 Cl1 118.88(19)
C5 C6 C7 119.0(2)
C5 C6 H6 122.0(17)
C7 C6 H6 118.9(17)
C6 C7 C2 120.8(2)
C6 C7 H7 116.2(18)
C2 C7 H7 123.0(18)
O4 C8 N2 120.3(2)
O4 C8 C9 122.3(2)
N2 C8 C9 117.1(2)
C10 C9 C14 119.5(2)
C10 C9 C8 116.8(2)
C14 C9 C8 123.5(2)
C9 C10 C11 120.6(2)
C9 C10 H10 116.9(19)
C11 C10 H10 122.4(19)
C12 C11 C10 119.2(2)
C12 C11 H11 119(2)
C10 C11 H11 122(2)
C11 C12 C13 121.5(2)
C11 C12 Cl2 119.4(2)
C13 C12 Cl2 119.1(2)
C12 C13 C14 118.8(2)
C12 C13 H13 118.8(19)
C14 C13 H13 122.3(19)
C9 C14 C13 120.5(2)
C9 C14 H14 121(2)
C13 C14 H14 119(2)
O2 C15 C16 107.0(2)
O2 C15 H15A 109.6(18)
C16 C15 H15A 110.6(17)
O2 C15 H15B 106(2)
C16 C15 H15B 115(2)
H15A C15 H15B 109(3)
C15 C16 H16A 112(2)
C15 C16 H16B 104.9(18)
H16A C16 H16B 112(3)
C15 C16 H16C 112(2)
H16A C16 H16C 105(3)
H16B C16 H16C 111(3)
O3 C17 C18 107.5(2)
O3 C17 H17A 103(2)
C18 C17 H17A 117(2)
O3 C17 H17B 112(2)
C18 C17 H17B 110(2)
H17A C17 H17B 107(3)
C17 C18 H18A 110(2)
C17 C18 H18B 109(3)
H18A C18 H18B 107(3)
C17 C18 H18C 107(2)
H18A C18 H18C 115(3)
H18B C18 H18C 109(3)

loop_
_geom_bond_atom_site_label_1
_geom_bond_atom_site_label_2
_geom_bond_distance
Cl1 C5 1.739(2)
Cl2 C12 1.738(3)
O1 C1 1.213(3)
O2 N1 1.403(2)
O2 C15 1.451(3)
O3 N2 1.411(3)
O3 C17 1.437(3)
O4 C8 1.207(3)
N1 N2 1.389(3)
N1 C1 1.412(3)
N2 C8 1.410(3)
C1 C2 1.494(3)
C2 C7 1.393(3)
C2 C3 1.395(3)
C3 C4 1.388(4)
C3 H3 0.93(3)
C4 C5 1.378(4)
C4 H4 0.91(4)
C5 C6 1.381(4)
C6 C7 1.385(4)
C6 H6 0.95(3)
C7 H7 0.93(3)
C8 C9 1.493(4)
C9 C10 1.382(4)
C9 C14 1.384(4)
C10 C11 1.383(4)
C10 H10 0.92(3)
C11 C12 1.374(4)
C11 H11 0.94(3)
C12 C13 1.380(4)
C13 C14 1.388(4)
C13 H13 0.92(3)
C14 H14 0.89(3)
C15 C16 1.495(4)
C15 H15A 0.95(3)
C15 H15B 0.98(4)
C16 H16A 0.95(4)
C16 H16B 1.05(4)
C16 H16C 1.02(5)
C17 C18 1.500(4)
C17 H17A 0.97(4)
C17 H17B 0.99(3)
C18 H18A 0.90(3)
C18 H18B 0.95(5)
C18 H18C 0.97(4)

loop_
_geom_torsion_atom_site_label_1
_geom_torsion_atom_site_label_2
_geom_torsion_atom_site_label_3
_geom_torsion_atom_site_label_4
_geom_torsion
C15 O2 N1 N2 -86.0(2)
C15 O2 N1 C1 138.2(2)
O2 N1 N2 C8 161.25(19)
C1 N1 N2 C8 -62.6(3)
O2 N1 N2 O3 -66.7(2)
C1 N1 N2 O3 69.4(2)
C17 O3 N2 N1 123.0(2)
C17 O3 N2 C8 -103.3(2)
N2 N1 C1 O1 19.0(3)
O2 N1 C1 O1 151.7(2)
N2 N1 C1 C2 -168.7(2)
O2 N1 C1 C2 -36.0(3)
O1 C1 C2 C7 166.9(3)
N1 C1 C2 C7 -5.0(4)
O1 C1 C2 C3 -9.2(4)
N1 C1 C2 C3 178.9(2)
C7 C2 C3 C4 1.3(4)
C1 C2 C3 C4 177.6(2)
C2 C3 C4 C5 -0.7(4)
C3 C4 C5 C6 -0.3(4)
C3 C4 C5 Cl1 179.3(2)
C4 C5 C6 C7 0.6(4)
Cl1 C5 C6 C7 -179.0(2)
C5 C6 C7 C2 0.0(4)
C3 C2 C7 C6 -1.0(4)
C1 C2 C7 C6 -176.9(2)
N1 N2 C8 O4 147.2(2)
O3 N2 C8 O4 16.1(3)
N1 N2 C8 C9 -38.8(3)
O3 N2 C8 C9 -169.88(19)
O4 C8 C9 C10 -45.5(4)
N2 C8 C9 C10 140.6(2)
O4 C8 C9 C14 129.0(3)
N2 C8 C9 C14 -44.8(3)
C14 C9 C10 C11 0.8(4)
C8 C9 C10 C11 175.6(2)
C9 C10 C11 C12 -1.7(4)
C10 C11 C12 C13 1.3(4)
C10 C11 C12 Cl2 -176.6(2)
C11 C12 C13 C14 0.0(4)
Cl2 C12 C13 C14 177.9(2)
C10 C9 C14 C13 0.5(4)
C8 C9 C14 C13 -174.0(2)
C12 C13 C14 C9 -0.9(4)
N1 O2 C15 C16 178.9(2)
N2 O3 C17 C18 177.2(2)
